data_7049738
loop_
_publ_author_name
'Ritter, Christian'
'Ringler, Benjamin'
'Dankert, Fabian'
'Conrad, Matthias'
'Kraus, Florian'
'von H\"anisch, Carsten'

_publ_section_title
;
 Synthesis and crystal structures of novel tertiary butyl substituted
 (pseudo-)halogen bismuthanes.
;
_journal_issue 16
_journal_name_full 'Dalton transactions (Cambridge, England : 2003)'
_journal_page_first 5253
_journal_page_last 5262
_journal_paper_doi 10.1039/c9dt00408d
_journal_volume 48
_journal_year 2019
_chemical_absolute_configuration ad
_chemical_formula_moiety 'C8 H18 Bi Cl'
_chemical_formula_sum 'C8 H18 Bi Cl'
_chemical_formula_weight 358.65
_chemical_name_systematic Bis-tert-butylchlorobismutan
_space_group_crystal_system orthorhombic
_space_group_IT_number 19
_space_group_name_Hall 'P 2ac 2ab'
_space_group_name_H-M_alt 'P 21 21 21'
_symmetry_space_group_name_Hall 'P 2ac 2ab'
_symmetry_space_group_name_H-M 'P 21 21 21'
_atom_sites_solution_hydrogens geom
_atom_sites_solution_primary dual
_audit_creation_date 2017-07-19
_audit_creation_method
;
Olex2 1.2
(compiled 2017.03.28 svn.r3405 for OlexSys, GUI svn.r5337)
;
_audit_update_record
;
2019-01-23 deposited with the CCDC.    2019-03-21 downloaded from the CCDC.
;
_cell_angle_alpha 90
_cell_angle_beta 90
_cell_angle_gamma 90
_cell_formula_units_Z 4
_cell_length_a 10.1733(5)
_cell_length_b 16.2865(8)
_cell_length_c 6.6583(3)
_cell_measurement_reflns_used 9974
_cell_measurement_temperature 110.0
_cell_measurement_theta_max 60.14
_cell_measurement_theta_min 4.72
_cell_volume 1103.20(9)
_computing_cell_refinement 'SAINT v8.34A (Bruker, 2013)'
_computing_data_reduction 'SAINT v8.34A (Bruker, 2013)'
_computing_molecular_graphics 'Olex2 (Dolomanov et al., 2009)'
_computing_publication_material 'Olex2 (Dolomanov et al., 2009)'
_computing_structure_refinement 'ShelXL (Sheldrick, 2015)'
_computing_structure_solution 'XT (Sheldrick, 2015)'
_diffrn_ambient_temperature 110.0
_diffrn_detector 'CCD area detector'
_diffrn_detector_area_resol_mean 7.9
_diffrn_detector_type 'Bruker PHOTON II'
_diffrn_measured_fraction_theta_full 0.997
_diffrn_measured_fraction_theta_max 0.995
_diffrn_measurement_device 'three-circle diffractometer'
_diffrn_measurement_device_type 'Bruker D8 Quest'
_diffrn_measurement_method '\w scans'
_diffrn_radiation_monochromator graphite
_diffrn_radiation_probe x-ray
_diffrn_radiation_type MoK\a
_diffrn_radiation_wavelength 0.71073
_diffrn_reflns_av_R_equivalents 0.0368
_diffrn_reflns_av_unetI/netI 0.0441
_diffrn_reflns_Laue_measured_fraction_full 0.997
_diffrn_reflns_Laue_measured_fraction_max 0.995
_diffrn_reflns_limit_h_max 14
_diffrn_reflns_limit_h_min -14
_diffrn_reflns_limit_k_max 18
_diffrn_reflns_limit_k_min -22
_diffrn_reflns_limit_l_max 9
_diffrn_reflns_limit_l_min -8
_diffrn_reflns_number 11044
_diffrn_reflns_point_group_measured_fraction_full 0.998
_diffrn_reflns_point_group_measured_fraction_max 0.996
_diffrn_reflns_theta_full 25.242
_diffrn_reflns_theta_max 30.070
_diffrn_reflns_theta_min 2.360
_diffrn_source 'sealed X-ray tube'
_diffrn_source_target Mo
_diffrn_standards_number 0
_exptl_absorpt_coefficient_mu 16.164
_exptl_absorpt_correction_T_max 0.7460
_exptl_absorpt_correction_T_min 0.1953
_exptl_absorpt_correction_type multi-scan
_exptl_absorpt_process_details
'SADABS-2014/5 (Bruker,2014/5) was used for absorption correction. wR2(int) was 0.1704 before and 0.0739 after correction. The Ratio of minimum to maximum transmission is 0.2585. The \l/2 correction factor is 0.00150.'
_exptl_crystal_colour yellow
_exptl_crystal_colour_primary yellow
_exptl_crystal_density_diffrn 2.159
_exptl_crystal_description block
_exptl_crystal_F_000 664
_exptl_crystal_size_max 0.571
_exptl_crystal_size_mid 0.405
_exptl_crystal_size_min 0.268
_refine_diff_density_max 1.877
_refine_diff_density_min -2.101
_refine_diff_density_rms 0.254
_refine_ls_abs_structure_details
;
 Refined as an inversion twin.
;
_refine_ls_abs_structure_Flack 0.008(15)
_refine_ls_extinction_coef 0.0019(2)
_refine_ls_extinction_expression Fc^*^=kFc[1+0.001xFc^2^\l^3^/sin(2\q)]^-1/4^
_refine_ls_extinction_method 'SHELXL-2016/6 (Sheldrick 2016)'
_refine_ls_goodness_of_fit_ref 1.080
_refine_ls_hydrogen_treatment constr
_refine_ls_matrix_type full
_refine_ls_number_parameters 99
_refine_ls_number_reflns 3206
_refine_ls_number_restraints 0
_refine_ls_restrained_S_all 1.080
_refine_ls_R_factor_all 0.0272
_refine_ls_R_factor_gt 0.0247
_refine_ls_shift/su_max 0.001
_refine_ls_shift/su_mean 0.000
_refine_ls_structure_factor_coef Fsqd
_refine_ls_weighting_details 'w=1/[\s^2^(Fo^2^)+(0.0150P)^2^+1.0770P] where P=(Fo^2^+2Fc^2^)/3'
_refine_ls_weighting_scheme calc
_refine_ls_wR_factor_gt 0.0562
_refine_ls_wR_factor_ref 0.0571
_reflns_Friedel_coverage 0.728
_reflns_Friedel_fraction_full 1.000
_reflns_Friedel_fraction_max 0.997
_reflns_number_gt 3040
_reflns_number_total 3206
_reflns_threshold_expression 'I > 2\s(I)'
_cod_data_source_file c9dt00408d1.cif
_cod_data_source_block tBu2BiCl
_cod_depositor_comments 'Adding full bibliography for 7049733--7049739.cif.'
_cod_database_code 7049738
_shelx_shelxl_version_number 2016/6
_shelx_space_group_comment
;
The symmetry employed for this shelxl refinement is uniquely defined
by the following loop, which should always be used as a source of
symmetry information in preference to the above space-group names.
They are only intended as comments.
;
_olex2_refinement_description
;
1. Twinned data refinement
 Scales: 0.992(15)
 0.008(15)
2. Fixed Uiso
 At 1.5 times of:
  All C(H,H,H) groups
3.a Idealised Me refined as rotating group:
 C8(H8A,H8B,H8C), C7(H7A,H7B,H7C), C6(H6A,H6B,H6C), C4(H4A,H4B,H4C), C3(H3A,
 H3B,H3C), C2(H2A,H2B,H2C)
;
_olex2_submission_special_instructions 'No special instructions were received'

loop_
_space_group_symop_operation_xyz
'x, y, z'
'-x+1/2, -y, z+1/2'
'-x, y+1/2, -z+1/2'
'x+1/2, -y+1/2, -z'

loop_
_atom_site_label
_atom_site_type_symbol
_atom_site_fract_x
_atom_site_fract_y
_atom_site_fract_z
_atom_site_U_iso_or_equiv
_atom_site_adp_type
_atom_site_occupancy
_atom_site_site_symmetry_order
_atom_site_calc_flag
_atom_site_refinement_flags_posn
Bi1 Bi 0.63533(2) 0.25242(2) 0.52874(3) 0.00964(8) Uani 1 1 d .
Cl1 Cl 0.38984(12) 0.26654(11) 0.6728(2) 0.0160(4) Uani 1 1 d .
C5 C 0.6878(7) 0.1412(4) 0.7369(12) 0.0132(16) Uani 1 1 d .
C8 C 0.5921(7) 0.1337(4) 0.9089(12) 0.0206(15) Uani 1 1 d .
H8A H 0.599759 0.182004 0.996005 0.031 Uiso 1 1 calc GR
H8B H 0.612005 0.084118 0.986503 0.031 Uiso 1 1 calc GR
H8C H 0.502370 0.130201 0.856110 0.031 Uiso 1 1 calc GR
C7 C 0.6774(7) 0.0683(4) 0.5928(13) 0.0224(16) Uani 1 1 d .
H7A H 0.585487 0.060740 0.552798 0.034 Uiso 1 1 calc GR
H7B H 0.709009 0.018492 0.659900 0.034 Uiso 1 1 calc GR
H7C H 0.731077 0.078888 0.473331 0.034 Uiso 1 1 calc GR
C6 C 0.8288(6) 0.1497(4) 0.8114(11) 0.0166(14) Uani 1 1 d .
H6A H 0.888092 0.155607 0.696269 0.025 Uiso 1 1 calc GR
H6B H 0.853118 0.100766 0.888413 0.025 Uiso 1 1 calc GR
H6C H 0.835893 0.198367 0.897437 0.025 Uiso 1 1 calc GR
C4 C 0.6652(7) 0.3550(4) 0.9421(11) 0.0195(15) Uani 1 1 d .
H4A H 0.685627 0.405750 1.014768 0.029 Uiso 1 1 calc GR
H4B H 0.719713 0.310191 0.994231 0.029 Uiso 1 1 calc GR
H4C H 0.572170 0.341382 0.960652 0.029 Uiso 1 1 calc GR
C1 C 0.6937(7) 0.3670(4) 0.7169(13) 0.0142(16) Uani 1 1 d .
C3 C 0.8405(6) 0.3845(4) 0.6816(13) 0.0218(16) Uani 1 1 d .
H3A H 0.857118 0.389469 0.537129 0.033 Uiso 1 1 calc GR
H3B H 0.892988 0.339365 0.736489 0.033 Uiso 1 1 calc GR
H3C H 0.864766 0.435904 0.748627 0.033 Uiso 1 1 calc GR
C2 C 0.6110(7) 0.4359(4) 0.6317(14) 0.0267(19) Uani 1 1 d .
H2A H 0.517835 0.424234 0.655646 0.040 Uiso 1 1 calc GR
H2B H 0.626829 0.440360 0.486887 0.040 Uiso 1 1 calc GR
H2C H 0.634854 0.487669 0.697191 0.040 Uiso 1 1 calc GR

loop_
_atom_site_aniso_label
_atom_site_aniso_U_11
_atom_site_aniso_U_22
_atom_site_aniso_U_33
_atom_site_aniso_U_23
_atom_site_aniso_U_13
_atom_site_aniso_U_12
Bi1 0.00521(10) 0.01506(12) 0.00864(11) 0.00012(13) -0.00110(6) 0.00010(12)
Cl1 0.0060(5) 0.0289(11) 0.0131(6) -0.0014(6) 0.0004(5) -0.0001(5)
C5 0.013(3) 0.014(3) 0.013(4) -0.002(3) -0.002(3) 0.000(3)
C8 0.017(3) 0.023(4) 0.021(4) 0.007(3) 0.004(3) 0.002(3)
C7 0.021(3) 0.016(3) 0.030(4) -0.002(3) -0.004(3) -0.002(3)
C6 0.014(3) 0.020(3) 0.015(3) 0.005(3) -0.004(3) -0.003(3)
C4 0.018(3) 0.020(3) 0.021(4) -0.007(3) 0.002(3) -0.004(3)
C1 0.009(3) 0.015(3) 0.019(4) -0.002(3) 0.006(3) -0.003(3)
C3 0.012(3) 0.024(4) 0.029(4) -0.006(3) 0.002(3) -0.005(3)
C2 0.027(4) 0.015(4) 0.038(5) 0.003(3) -0.005(4) 0.006(3)

loop_
_atom_type_symbol
_atom_type_description
_atom_type_scat_dispersion_real
_atom_type_scat_dispersion_imag
_atom_type_scat_source
C C 0.0033 0.0016 'International Tables Vol C Tables 4.2.6.8 and 6.1.1.4'
H H 0.0000 0.0000 'International Tables Vol C Tables 4.2.6.8 and 6.1.1.4'
Bi Bi -4.1077 10.2566 'International Tables Vol C Tables 4.2.6.8 and 6.1.1.4'
Cl Cl 0.1484 0.1585 'International Tables Vol C Tables 4.2.6.8 and 6.1.1.4'

loop_
_geom_angle_atom_site_label_1
_geom_angle_atom_site_label_2
_geom_angle_atom_site_label_3
_geom_angle
_geom_angle_site_symmetry_3
Cl1 Bi1 Cl1 173.54(2) 4_556
C5 Bi1 Cl1 89.31(19) 4_556
C5 Bi1 Cl1 93.84(19) .
C1 Bi1 Cl1 96.06(18) 4_556
C1 Bi1 Cl1 88.64(18) .
C1 Bi1 C5 104.1(2) .
Bi1 Cl1 Bi1 130.45(6) 4_456
C8 C5 Bi1 111.4(5) .
C8 C5 C7 111.7(6) .
C8 C5 C6 111.6(6) .
C7 C5 Bi1 102.3(5) .
C6 C5 Bi1 109.7(5) .
C6 C5 C7 109.9(6) .
C5 C8 H8A 109.5 .
C5 C8 H8B 109.5 .
C5 C8 H8C 109.5 .
H8A C8 H8B 109.5 .
H8A C8 H8C 109.5 .
H8B C8 H8C 109.5 .
C5 C7 H7A 109.5 .
C5 C7 H7B 109.5 .
C5 C7 H7C 109.5 .
H7A C7 H7B 109.5 .
H7A C7 H7C 109.5 .
H7B C7 H7C 109.5 .
C5 C6 H6A 109.5 .
C5 C6 H6B 109.5 .
C5 C6 H6C 109.5 .
H6A C6 H6B 109.5 .
H6A C6 H6C 109.5 .
H6B C6 H6C 109.5 .
H4A C4 H4B 109.5 .
H4A C4 H4C 109.5 .
H4B C4 H4C 109.5 .
C1 C4 H4A 109.5 .
C1 C4 H4B 109.5 .
C1 C4 H4C 109.5 .
C4 C1 Bi1 112.0(5) .
C3 C1 Bi1 108.3(5) .
C3 C1 C4 110.8(7) .
C2 C1 Bi1 104.5(5) .
C2 C1 C4 110.8(7) .
C2 C1 C3 110.2(6) .
C1 C3 H3A 109.5 .
C1 C3 H3B 109.5 .
C1 C3 H3C 109.5 .
H3A C3 H3B 109.5 .
H3A C3 H3C 109.5 .
H3B C3 H3C 109.5 .
C1 C2 H2A 109.5 .
C1 C2 H2B 109.5 .
C1 C2 H2C 109.5 .
H2A C2 H2B 109.5 .
H2A C2 H2C 109.5 .
H2B C2 H2C 109.5 .

loop_
_geom_bond_atom_site_label_1
_geom_bond_atom_site_label_2
_geom_bond_distance
_geom_bond_site_symmetry_2
Bi1 Cl1 2.9325(13) 4_556
Bi1 Cl1 2.6851(13) .
Bi1 C5 2.342(7) .
Bi1 C1 2.326(7) .
C5 C8 1.508(10) .
C5 C7 1.530(10) .
C5 C6 1.524(9) .
C8 H8A 0.9800 .
C8 H8B 0.9800 .
C8 H8C 0.9800 .
C7 H7A 0.9800 .
C7 H7B 0.9800 .
C7 H7C 0.9800 .
C6 H6A 0.9800 .
C6 H6B 0.9800 .
C6 H6C 0.9800 .
C4 H4A 0.9800 .
C4 H4B 0.9800 .
C4 H4C 0.9800 .
C4 C1 1.539(11) .
C1 C3 1.538(9) .
C1 C2 1.512(10) .
C3 H3A 0.9800 .
C3 H3B 0.9800 .
C3 H3C 0.9800 .
C2 H2A 0.9800 .
C2 H2B 0.9800 .
C2 H2C 0.9800 .

loop_
_twin_individual_id
_twin_individual_mass_fraction_refined
1 0.992(15)
2 0.008(15)
